data_1510647
loop_
_publ_author_name
'Hammerschmidt, A.'
'Krebs, B.'
'Koester, C.'
'Lindemann, A.'
'Doech, M.'

_publ_section_title
;
 2D-polymeric anion networks: the two novel perselenoborates Ba B2 Se6 and
 Ba2 B4 Se13
;
_journal_name_full 'Zeitschrift fuer Anorganische und Allgemeine Chemie'
_journal_page_first 1561
_journal_page_last 1567
_journal_paper_doi 10.1002/1521-3749(200207)628:7<1561::AID-ZAAC1561>3.0.CO;2-F
_journal_volume 628
_journal_year 2002
_chemical_formula_sum 'B2 Ba Se6'
_chemical_name_systematic 'Ba ((B Se2)2 Se2)'
_space_group_IT_number 64
_symmetry_space_group_name_Hall '-C 2ac 2'
_symmetry_space_group_name_H-M 'C m c a'
_cell_angle_alpha 90
_cell_angle_beta 90
_cell_angle_gamma 90
_cell_formula_units_Z 4
_cell_length_a 11.326
_cell_length_b 7.6587
_cell_length_c 10.315
_cell_volume 894.748
_citation_journal_id_ASTM ZAACAB
_cod_data_source_file boron_13.cif
_cod_data_source_block B2Ba1Se6
_cod_original_cell_volume 894.7482
_cod_original_formula_sum 'B2 Ba1 Se6'
_cod_database_code 1510647

loop_
_symmetry_equiv_pos_as_xyz
x,y,z
-x+1/2,-y,z+1/2
x,-y,-z
-x+1/2,y,-z+1/2
-x,-y,-z
x-1/2,y,-z-1/2
-x,y,z
x-1/2,-y,z-1/2
x+1/2,y+1/2,z
-x+1,-y+1/2,z+1/2
x+1/2,-y+1/2,-z
-x+1,y+1/2,-z+1/2
-x+1/2,-y+1/2,-z
x,y+1/2,-z-1/2
-x+1/2,y+1/2,z
x,-y+1/2,z-1/2

loop_
_atom_site_label
_atom_site_type_symbol
_atom_site_fract_x
_atom_site_fract_y
_atom_site_fract_z
_atom_site_occupancy
_atom_site_U_iso_or_equiv
Se2 Se-2 0 0.10117 0.63854 1 0.0
Ba1 Ba+2 0.5 0 0.5 1 0.0
Se1 Se-1 0.20992 0.18546 0.40588 1 0.0
B1 B+3 0.1135 0 0.5 1 0.0
